data_4349818
loop_
_publ_author_name
'Wang, Dao-Hua'
'Zhao, Li-Ming'
'Lin, Xiao-Yan'
'Wang, Yu-Kang'
'Zhang, Wen-Ting'
'Song, Kai-Yue'
'Li, Hao-Hong'
'Chen, Zhi-Rong'

_publ_section_title
;
 Iodoargentate/iodobismuthate-based materials hybridized with
 lanthanide-containing metalloviologens: thermochromic behaviors and
 photocurrent responses
;
_journal_issue 5
_journal_name_full 'Inorganic Chemistry Frontiers'
_journal_page_first 1162
_journal_paper_doi 10.1039/C7QI00755H
_journal_volume 5
_journal_year 2018
_chemical_formula_moiety 'C26 H53 N8 Nd O8, Ag6 I9'
_chemical_formula_sum 'C26 H53 Ag6 I9 N8 Nd O8'
_chemical_formula_weight 2539.32
_space_group_IT_number 2
_space_group_name_Hall '-P 1'
_space_group_name_H-M_alt 'P -1'
_symmetry_cell_setting triclinic
_symmetry_space_group_name_H-M 'P -1'
_atom_sites_solution_hydrogens geom
_atom_sites_solution_primary direct
_atom_sites_solution_secondary difmap
_audit_creation_method SHELXL-97
_audit_update_record
;
2017-10-18 deposited with the CCDC.
2018-03-09 downloaded from the CCDC.
;
_cell_angle_alpha 79.35(3)
_cell_angle_beta 81.36(3)
_cell_angle_gamma 88.86(3)
_cell_formula_units_Z 2
_cell_length_a 10.499(2)
_cell_length_b 14.682(3)
_cell_length_c 20.146(4)
_cell_measurement_reflns_used 29043
_cell_measurement_temperature 293(2)
_cell_measurement_theta_max 27.48
_cell_measurement_theta_min 3.07
_cell_volume 3017.2(11)
_computing_cell_refinement 'Nonius CAD4 software'
_computing_data_collection 'Nonius CAD4 software'
_computing_data_reduction 'XCAD (P.McArdle, 2000)'
_computing_molecular_graphics 'ORTEX (P.McArdle, 1995)'
_computing_publication_material 'SHELXL-97/2 (Sheldrick,1997)'
_computing_structure_refinement 'SHELXL-97 (Sheldrick, 1997)'
_computing_structure_solution 'SHELXS-97 (Sheldrick, 1990)'
_diffrn_ambient_temperature 293(2)
_diffrn_detector_area_resol_mean None
_diffrn_measured_fraction_theta_full 0.982
_diffrn_measured_fraction_theta_max 0.982
_diffrn_measurement_device_type 'Bruker P4'
_diffrn_measurement_method '\w scans'
_diffrn_radiation_monochromator graphite
_diffrn_radiation_source 'fine-focus sealed tube'
_diffrn_radiation_type MoK\a
_diffrn_radiation_wavelength 0.71073
_diffrn_reflns_av_R_equivalents 0.0992
_diffrn_reflns_av_sigmaI/netI 0.1313
_diffrn_reflns_limit_h_max 13
_diffrn_reflns_limit_h_min -13
_diffrn_reflns_limit_k_max 19
_diffrn_reflns_limit_k_min -19
_diffrn_reflns_limit_l_max 24
_diffrn_reflns_limit_l_min -26
_diffrn_reflns_number 29043
_diffrn_reflns_theta_full 27.48
_diffrn_reflns_theta_max 27.48
_diffrn_reflns_theta_min 3.07
_diffrn_standards_decay_% 'not measured'
_diffrn_standards_interval_count 'not measured'
_diffrn_standards_interval_time 'not measured'
_diffrn_standards_number None
_exptl_absorpt_coefficient_mu 7.396
_exptl_absorpt_correction_T_max 1.00
_exptl_absorpt_correction_T_min 0.25
_exptl_absorpt_correction_type multi-scan
_exptl_absorpt_process_details 'TEXRAY software (Molecular Structure Corporation, 1999)'
_exptl_crystal_colour Yellow
_exptl_crystal_density_diffrn 2.795
_exptl_crystal_density_method 'not measured'
_exptl_crystal_description Block
_exptl_crystal_F_000 2296
_exptl_crystal_size_max 0.50
_exptl_crystal_size_mid 0.40
_exptl_crystal_size_min 0.20
_refine_diff_density_max 2.111
_refine_diff_density_min -6.198
_refine_diff_density_rms 0.298
_refine_ls_extinction_method none
_refine_ls_goodness_of_fit_ref 1.040
_refine_ls_hydrogen_treatment constr
_refine_ls_matrix_type full
_refine_ls_number_parameters 513
_refine_ls_number_reflns 13593
_refine_ls_number_restraints 26
_refine_ls_restrained_S_all 2.950
_refine_ls_R_factor_all 0.1032
_refine_ls_R_factor_gt 0.0705
_refine_ls_shift/su_max 0.000
_refine_ls_shift/su_mean 0.000
_refine_ls_structure_factor_coef Fsqd
_refine_ls_weighting_details 'calc w=1/[\s^2^(Fo^2^)+(0.0895P)^2^+0.0000P] where P=(Fo^2^+2Fc^2^)/3'
_refine_ls_weighting_scheme calc
_refine_ls_wR_factor_gt 0.1869
_refine_ls_wR_factor_ref 0.2066
_reflns_number_gt 8248
_reflns_number_total 13593
_reflns_threshold_expression >2sigma(I)
_cod_data_source_file c7qi00755h2.cif
_cod_data_source_block p-1
_cod_depositor_comments
;
The following automatic conversions were performed:

data item '_exptl_absorpt_correction_type' value 'Multi-Scan' was
changed to 'multi-scan' in accordance with the
/home/saulius/struct/COD-crude-data/automatic-downloads/DataCite-retrospective/RSC/depositions/lib/dictionaries/cif_core.dic
dictionary named 'cif_core.dic' version 2.4.2 last updated on
2011-04-26.

data item '_symmetry_cell_setting' value 'Triclinic' was changed to
'triclinic' in accordance with the
/home/saulius/struct/COD-crude-data/automatic-downloads/DataCite-retrospective/RSC/depositions/lib/dictionaries/cif_core.dic
dictionary named 'cif_core.dic' version 2.4.2 last updated on
2011-04-26.

Automatic conversion script
Id: cif_fix_values 6909 2019-04-08 15:41:33Z antanas 
;
_cod_original_cell_volume 3017.1(10)
_cod_original_sg_symbol_Hall -P1
_cod_original_sg_symbol_H-M P-1
_cod_database_code 4349818

loop_
_symmetry_equiv_pos_as_xyz
'x, y, z'
'-x, -y, -z'

loop_
_atom_site_label
_atom_site_type_symbol
_atom_site_fract_x
_atom_site_fract_y
_atom_site_fract_z
_atom_site_U_iso_or_equiv
_atom_site_adp_type
_atom_site_occupancy
_atom_site_symmetry_multiplicity
_atom_site_calc_flag
_atom_site_refinement_flags
Ag1 Ag 0.6101(4) 0.7411(2) 0.14952(17) 0.0702(10) Uani 1 1 d .
Ag2 Ag 0.4151(4) 0.8909(2) 0.19923(18) 0.0710(10) Uani 1 1 d .
Ag3 Ag 0.3578(4) 0.7669(2) 0.35702(17) 0.0715(10) Uani 1 1 d .
Ag4 Ag 0.5521(4) 0.9090(2) 0.04005(17) 0.0731(11) Uani 1 1 d .
Ag5 Ag 0.4350(4) 0.5931(3) 0.47171(19) 0.0788(11) Uani 1 1 d .
Ag6 Ag 0.5682(4) 0.6217(3) 0.30606(18) 0.0755(10) Uani 1 1 d .
I1 I 0.3521(2) 0.69122(16) 0.23297(12) 0.0501(6) Uani 1 1 d .
I2 I 0.6837(2) 0.92622(17) 0.15917(13) 0.0540(7) Uani 1 1 d .
I3 I 0.3006(3) 0.95459(18) 0.31723(13) 0.0569(7) Uani 1 1 d .
I4 I 0.6155(3) 0.74002(17) 0.39644(14) 0.0576(7) Uani 1 1 d .
I5 I 0.3018(3) 0.9833(2) 0.08106(13) 0.0625(8) Uani 1 1 d .
I6 I 0.7852(3) 0.61619(18) 0.20601(14) 0.0645(8) Uani 1 1 d .
I7 I 0.4876(3) 0.44497(18) 0.39444(13) 0.0620(8) Uani 1 1 d .
I8 I 0.1918(3) 0.6736(2) 0.46990(15) 0.0734(9) Uani 1 1 d .
I9 I 0.5625(4) 0.7244(2) 0.01799(15) 0.0869(11) Uani 1 1 d .
Nd1 Nd 0.94654(17) 0.24126(12) 0.24602(8) 0.0371(5) Uani 1 1 d .
O1 O 0.733(2) 0.2036(15) 0.3036(11) 0.044(6) Uani 1 1 d .
O2 O 0.981(3) 0.190(2) 0.3636(13) 0.070(6) Uani 1 1 d U
O3 O 0.939(3) 0.0723(16) 0.2678(14) 0.063(8) Uani 1 1 d .
O4 O 1.172(3) 0.212(2) 0.2441(18) 0.083(10) Uani 1 1 d .
O5 O 0.977(4) 0.193(2) 0.1368(13) 0.099(13) Uani 1 1 d .
O6 O 1.071(3) 0.367(2) 0.161(2) 0.102(14) Uani 1 1 d .
O7 O 0.787(3) 0.3345(19) 0.1831(14) 0.064(8) Uani 1 1 d .
O8 O 0.934(4) 0.372(2) 0.2998(16) 0.081(10) Uani 1 1 d .
N1 N 0.680(2) 0.1428(19) 0.3598(14) 0.041(6) Uani 1 1 d .
N2 N 1.117(6) 0.157(6) 0.442(2) 0.151(7) Uani 1 1 d U
N3 N 0.970(3) -0.0789(19) 0.2663(17) 0.051(8) Uani 1 1 d .
N4 N 1.389(3) 0.197(2) 0.2231(14) 0.045(7) Uani 1 1 d .
N5 N 0.965(4) 0.178(2) 0.0306(15) 0.064(10) Uani 1 1 d .
N6 N 1.136(6) 0.506(3) 0.104(2) 0.125(12) Uani 1 1 d U
N7 N 0.605(3) 0.409(2) 0.1629(17) 0.060(9) Uani 1 1 d .
N8 N 0.963(3) 0.490(2) 0.3540(16) 0.054(8) Uani 1 1 d .
C1 C 0.658(4) 0.169(3) 0.4200(18) 0.057(10) Uani 1 1 d .
H1A H 0.6937 0.2239 0.4253 0.069 Uiso 1 1 calc R
C2 C 0.585(4) 0.116(2) 0.4739(17) 0.056(10) Uani 1 1 d .
H2A H 0.5656 0.1382 0.5147 0.067 Uiso 1 1 calc R
C3 C 0.539(3) 0.032(2) 0.4693(15) 0.037(7) Uani 1 1 d .
C4 C 0.572(3) 0.002(2) 0.4075(15) 0.041(8) Uani 1 1 d .
H4A H 0.5481 -0.0564 0.4029 0.050 Uiso 1 1 calc R
C5 C 0.640(3) 0.060(2) 0.3533(16) 0.044(8) Uani 1 1 d .
H5A H 0.6596 0.0404 0.3114 0.053 Uiso 1 1 calc R
C6 C 1.061(6) 0.161(6) 0.395(3) 0.141(7) Uani 1 1 d U
H6 H 1.1051 0.1199 0.3696 0.170 Uiso 1 1 calc R
C7 C 1.155(11) 0.254(10) 0.455(6) 0.35(10) Uani 1 1 d .
H7A H 1.1030 0.3009 0.4324 0.521 Uiso 1 1 calc R
H7B H 1.2441 0.2665 0.4377 0.521 Uiso 1 1 calc R
H7C H 1.1402 0.2544 0.5033 0.521 Uiso 1 1 calc R
C8 C 1.204(4) 0.091(3) 0.4804(18) 0.052(8) Uiso 1 1 d .
H8A H 1.1877 0.0289 0.4753 0.078 Uiso 1 1 calc R
H8B H 1.1888 0.0951 0.5280 0.078 Uiso 1 1 calc R
H8C H 1.2927 0.1072 0.4623 0.078 Uiso 1 1 calc R
C9 C 0.979(4) 0.007(3) 0.238(2) 0.067(12) Uani 1 1 d .
H9 H 1.0174 0.0213 0.1931 0.081 Uiso 1 1 calc R
C10 C 0.936(6) -0.106(4) 0.345(3) 0.12(3) Uani 1 1 d .
H10A H 0.9117 -0.0514 0.3633 0.183 Uiso 1 1 calc R
H10B H 1.0090 -0.1338 0.3634 0.183 Uiso 1 1 calc R
H10C H 0.8650 -0.1492 0.3556 0.183 Uiso 1 1 calc R
C11 C 1.009(5) -0.151(3) 0.228(3) 0.088(16) Uani 1 1 d .
H11A H 1.0277 -0.1246 0.1802 0.133 Uiso 1 1 calc R
H11B H 0.9410 -0.1960 0.2351 0.133 Uiso 1 1 calc R
H11C H 1.0850 -0.1807 0.2429 0.133 Uiso 1 1 calc R
C12 C 1.275(4) 0.191(3) 0.207(2) 0.064(11) Uani 1 1 d .
H12A H 1.2669 0.1705 0.1670 0.077 Uiso 1 1 calc R
C13 C 1.399(5) 0.225(3) 0.290(2) 0.077(13) Uani 1 1 d .
H13A H 1.3160 0.2409 0.3111 0.115 Uiso 1 1 calc R
H13B H 1.4567 0.2770 0.2826 0.115 Uiso 1 1 calc R
H13C H 1.4328 0.1738 0.3196 0.115 Uiso 1 1 calc R
C14 C 1.500(4) 0.168(3) 0.177(2) 0.061(11) Uani 1 1 d .
H14A H 1.4715 0.1536 0.1373 0.091 Uiso 1 1 calc R
H14B H 1.5389 0.1142 0.2009 0.091 Uiso 1 1 calc R
H14C H 1.5628 0.2174 0.1639 0.091 Uiso 1 1 calc R
C15 C 1.029(6) 0.192(4) 0.076(3) 0.098(18) Uani 1 1 d .
H15 H 1.1174 0.2014 0.0642 0.118 Uiso 1 1 calc R
C16 C 1.024(8) 0.154(5) -0.035(2) 0.20(6) Uani 1 1 d .
H16A H 1.1152 0.1674 -0.0423 0.304 Uiso 1 1 calc R
H16B H 0.9857 0.1899 -0.0715 0.304 Uiso 1 1 calc R
H16C H 1.0113 0.0893 -0.0340 0.304 Uiso 1 1 calc R
C17 C 1.065(7) 0.444(4) 0.143(4) 0.15(4) Uani 1 1 d .
H17 H 0.9873 0.4674 0.1604 0.182 Uiso 1 1 calc R
C18 C 1.210(2) 0.4563(16) 0.0460(11) 0.020(5) Uiso 1 1 d .
H18A H 1.1912 0.3910 0.0577 0.030 Uiso 1 1 calc R
H18B H 1.3006 0.4665 0.0423 0.030 Uiso 1 1 calc R
H18C H 1.1813 0.4811 0.0032 0.030 Uiso 1 1 calc R
C19 C 1.153(4) 0.609(2) 0.0941(18) 0.050(9) Uani 1 1 d .
H19A H 1.1043 0.6317 0.1320 0.075 Uiso 1 1 calc R
H19B H 1.1235 0.6385 0.0526 0.075 Uiso 1 1 calc R
H19C H 1.2427 0.6239 0.0917 0.075 Uiso 1 1 calc R
C20 C 0.688(4) 0.374(2) 0.2046(18) 0.047(8) Uani 1 1 d .
H20A H 0.6713 0.3789 0.2504 0.057 Uiso 1 1 calc R
C21 C 0.628(6) 0.413(5) 0.087(2) 0.12(3) Uani 1 1 d .
H21A H 0.7061 0.3803 0.0749 0.182 Uiso 1 1 calc R
H21B H 0.6365 0.4763 0.0642 0.182 Uiso 1 1 calc R
H21C H 0.5571 0.3843 0.0737 0.182 Uiso 1 1 calc R
C22 C 0.490(5) 0.456(4) 0.185(3) 0.090(16) Uani 1 1 d .
H22A H 0.4792 0.4518 0.2334 0.135 Uiso 1 1 calc R
H22B H 0.4172 0.4281 0.1725 0.135 Uiso 1 1 calc R
H22C H 0.4966 0.5201 0.1630 0.135 Uiso 1 1 calc R
C23 C 0.897(4) 0.429(2) 0.3359(17) 0.050(9) Uani 1 1 d .
H23 H 0.8094 0.4269 0.3524 0.060 Uiso 1 1 calc R
C24 C 1.106(7) 0.503(6) 0.333(5) 0.21(5) Uani 1 1 d .
H24A H 1.1380 0.4582 0.3059 0.310 Uiso 1 1 calc R
H24B H 1.1472 0.4963 0.3728 0.310 Uiso 1 1 calc R
H24C H 1.1229 0.5645 0.3064 0.310 Uiso 1 1 calc R
C25 C 0.901(5) 0.557(3) 0.397(2) 0.083(16) Uani 1 1 d .
H25A H 0.8099 0.5441 0.4079 0.124 Uiso 1 1 calc R
H25B H 0.9139 0.6192 0.3713 0.124 Uiso 1 1 calc R
H25C H 0.9382 0.5510 0.4378 0.124 Uiso 1 1 calc R
C26 C 0.822(7) 0.162(5) 0.051(5) 0.16(4) Uani 1 1 d .
H26A H 0.7942 0.1800 0.0940 0.244 Uiso 1 1 calc R
H26B H 0.8028 0.0973 0.0542 0.244 Uiso 1 1 calc R
H26C H 0.7771 0.1979 0.0166 0.244 Uiso 1 1 calc R

loop_
_atom_site_aniso_label
_atom_site_aniso_U_11
_atom_site_aniso_U_22
_atom_site_aniso_U_33
_atom_site_aniso_U_23
_atom_site_aniso_U_13
_atom_site_aniso_U_12
Ag1 0.084(2) 0.0600(18) 0.0659(19) -0.0049(16) -0.0183(17) 0.0076(18)
Ag2 0.068(2) 0.069(2) 0.072(2) -0.0104(17) -0.0030(17) -0.0036(17)
Ag3 0.083(3) 0.0646(19) 0.069(2) -0.0113(16) -0.0183(17) 0.0052(18)
Ag4 0.085(3) 0.067(2) 0.0648(19) -0.0061(16) -0.0103(17) 0.0106(19)
Ag5 0.092(3) 0.071(2) 0.074(2) -0.0132(18) -0.0151(19) -0.001(2)
Ag6 0.084(3) 0.074(2) 0.074(2) -0.0241(18) -0.0153(18) 0.0013(19)
I1 0.0541(14) 0.0438(12) 0.0543(12) -0.0114(10) -0.0104(10) -0.0036(10)
I2 0.0486(14) 0.0514(13) 0.0650(14) -0.0141(11) -0.0139(11) -0.0006(11)
I3 0.0592(16) 0.0518(13) 0.0626(14) -0.0126(12) -0.0153(12) 0.0012(12)
I4 0.0534(15) 0.0469(13) 0.0787(17) -0.0214(12) -0.0166(12) -0.0034(11)
I5 0.0581(16) 0.0728(17) 0.0532(13) -0.0006(13) -0.0113(12) 0.0026(14)
I6 0.0653(17) 0.0509(14) 0.0730(16) -0.0020(13) -0.0097(13) 0.0089(13)
I7 0.085(2) 0.0519(14) 0.0524(13) -0.0121(11) -0.0152(13) -0.0072(13)
I8 0.0676(19) 0.090(2) 0.0634(16) -0.0150(15) -0.0101(14) -0.0155(16)
I9 0.144(3) 0.0658(18) 0.0585(16) -0.0212(14) -0.0275(18) 0.000(2)
Nd1 0.0335(9) 0.0383(9) 0.0400(8) -0.0103(7) -0.0033(7) -0.0001(7)
O1 0.031(12) 0.043(12) 0.054(13) 0.000(11) -0.003(10) -0.003(10)
O2 0.068(6) 0.088(6) 0.053(6) -0.004(3) -0.025(3) 0.032(3)
O3 0.068(19) 0.036(12) 0.082(18) -0.014(13) 0.002(15) 0.005(13)
O4 0.031(14) 0.09(2) 0.12(3) -0.02(2) 0.001(15) 0.006(15)
O5 0.19(4) 0.07(2) 0.037(14) -0.021(14) -0.010(19) 0.00(2)
O6 0.08(2) 0.07(2) 0.12(3) 0.02(2) 0.04(2) -0.003(19)
O7 0.055(17) 0.067(17) 0.068(16) -0.002(14) -0.022(13) 0.010(15)
O8 0.11(3) 0.058(17) 0.09(2) -0.036(17) -0.015(19) -0.004(17)
N1 0.023(13) 0.046(15) 0.051(15) -0.007(13) -0.001(11) -0.010(11)
N2 0.135(8) 0.283(8) 0.073(7) -0.087(3) -0.080(3) 0.096(3)
N3 0.037(16) 0.039(15) 0.08(2) -0.024(15) -0.001(14) -0.011(13)
N4 0.035(15) 0.046(15) 0.050(15) 0.001(13) -0.011(12) 0.002(13)
N5 0.09(3) 0.06(2) 0.038(15) -0.009(15) -0.020(16) 0.01(2)
N6 0.166(12) 0.087(12) 0.086(12) 0.026(3) 0.042(3) -0.022(3)
N7 0.07(2) 0.044(16) 0.07(2) -0.011(16) -0.027(17) 0.004(16)
N8 0.06(2) 0.044(16) 0.064(19) -0.015(15) -0.011(15) -0.008(15)
C1 0.07(3) 0.05(2) 0.05(2) -0.015(17) -0.001(19) -0.01(2)
C2 0.07(3) 0.050(19) 0.049(19) -0.029(16) 0.009(18) -0.031(19)
C3 0.045(18) 0.030(14) 0.038(15) -0.011(13) -0.011(13) -0.005(13)
C4 0.06(2) 0.029(14) 0.034(15) -0.005(12) -0.005(14) -0.006(15)
C5 0.05(2) 0.039(17) 0.038(16) -0.006(14) -0.005(15) 0.014(16)
C6 0.082(7) 0.254(7) 0.078(7) -0.035(3) 0.027(3) -0.006(3)
C7 0.16(11) 0.6(3) 0.36(16) -0.41(19) 0.06(10) -0.09(14)
C9 0.05(2) 0.06(2) 0.09(3) -0.01(2) 0.00(2) -0.01(2)
C10 0.12(5) 0.09(4) 0.12(5) 0.01(3) 0.06(4) -0.01(4)
C11 0.08(4) 0.06(3) 0.14(5) -0.05(3) -0.02(3) 0.02(3)
C12 0.06(3) 0.08(3) 0.07(2) -0.03(2) -0.02(2) 0.01(2)
C13 0.06(3) 0.09(3) 0.09(3) -0.03(3) -0.01(2) -0.01(3)
C14 0.05(2) 0.06(2) 0.07(2) -0.01(2) -0.01(2) 0.01(2)
C15 0.08(4) 0.14(5) 0.09(4) -0.06(4) 0.00(3) 0.01(4)
C16 0.30(11) 0.25(9) 0.03(2) -0.02(4) 0.01(4) 0.20(9)
C17 0.16(7) 0.07(4) 0.17(7) 0.06(4) 0.06(5) 0.03(4)
C19 0.05(2) 0.05(2) 0.050(18) -0.009(16) -0.007(16) 0.000(17)
C20 0.06(2) 0.033(16) 0.052(19) -0.009(15) -0.021(17) -0.005(16)
C21 0.13(5) 0.18(6) 0.06(3) -0.03(4) -0.03(3) 0.07(5)
C22 0.07(3) 0.09(3) 0.12(4) -0.03(3) -0.03(3) 0.03(3)
C23 0.07(3) 0.038(17) 0.046(18) -0.012(15) -0.023(17) -0.008(17)
C24 0.08(5) 0.23(9) 0.36(13) -0.23(10) 0.03(6) -0.06(5)
C25 0.12(4) 0.06(3) 0.08(3) -0.04(2) -0.03(3) 0.03(3)
C26 0.15(7) 0.11(5) 0.22(9) 0.06(6) -0.10(6) -0.02(5)

loop_
_atom_type_symbol
_atom_type_description
_atom_type_scat_dispersion_real
_atom_type_scat_dispersion_imag
_atom_type_scat_source
C C 0.0033 0.0016 'International Tables Vol C Tables 4.2.6.8 and 6.1.1.4'
H H 0.0000 0.0000 'International Tables Vol C Tables 4.2.6.8 and 6.1.1.4'
N N 0.0061 0.0033 'International Tables Vol C Tables 4.2.6.8 and 6.1.1.4'
O O 0.0106 0.0060 'International Tables Vol C Tables 4.2.6.8 and 6.1.1.4'
K K 0.2009 0.2494 'International Tables Vol C Tables 4.2.6.8 and 6.1.1.4'
Ag Ag -0.8971 1.1015 'International Tables Vol C Tables 4.2.6.8 and 6.1.1.4'
I I -0.4742 1.8119 'International Tables Vol C Tables 4.2.6.8 and 6.1.1.4'
Nd Nd -0.1943 3.0179 'International Tables Vol C Tables 4.2.6.8 and 6.1.1.4'

loop_
_geom_angle_atom_site_label_1
_geom_angle_atom_site_label_2
_geom_angle_atom_site_label_3
_geom_angle
_geom_angle_site_symmetry_1
_geom_angle_site_symmetry_3
I6 Ag1 I9 115.99(15) . .
I6 Ag1 I2 108.68(16) . .
I9 Ag1 I2 113.55(14) . .
I6 Ag1 I1 106.56(13) . .
I9 Ag1 I1 101.37(16) . .
I2 Ag1 I1 110.17(13) . .
I6 Ag1 Ag4 149.89(16) . .
I9 Ag1 Ag4 56.63(12) . .
I2 Ag1 Ag4 59.81(11) . .
I1 Ag1 Ag4 103.56(13) . .
I6 Ag1 Ag2 136.93(16) . .
I9 Ag1 Ag2 106.64(15) . .
I2 Ag1 Ag2 55.77(10) . .
I1 Ag1 Ag2 57.10(10) . .
Ag4 Ag1 Ag2 62.94(11) . .
I6 Ag1 Ag6 54.57(10) . .
I9 Ag1 Ag6 139.34(17) . .
I2 Ag1 Ag6 106.33(14) . .
I1 Ag1 Ag6 55.88(11) . .
Ag4 Ag1 Ag6 151.94(15) . .
Ag2 Ag1 Ag6 89.02(12) . .
I3 Ag2 I2 116.31(17) . .
I3 Ag2 I5 110.16(13) . .
I2 Ag2 I5 103.65(13) . .
I3 Ag2 I1 102.56(12) . .
I2 Ag2 I1 112.70(13) . .
I5 Ag2 I1 111.70(16) . .
I3 Ag2 Ag1 142.19(15) . .
I2 Ag2 Ag1 57.11(11) . .
I5 Ag2 Ag1 107.39(14) . .
I1 Ag2 Ag1 58.42(11) . .
I3 Ag2 Ag4 156.31(15) . .
I2 Ag2 Ag4 58.07(11) . .
I5 Ag2 Ag4 55.22(10) . .
I1 Ag2 Ag4 100.50(14) . .
Ag1 Ag2 Ag4 57.57(10) . .
I3 Ag2 Ag3 53.49(10) . .
I2 Ag2 Ag3 110.50(15) . .
I5 Ag2 Ag3 145.85(16) . .
I1 Ag2 Ag3 55.09(10) . .
Ag1 Ag2 Ag3 91.88(12) . .
Ag4 Ag2 Ag3 149.25(14) . .
I8 Ag3 I3 114.57(15) . .
I8 Ag3 I1 113.14(16) . .
I3 Ag3 I1 103.31(13) . .
I8 Ag3 I4 104.68(14) . .
I3 Ag3 I4 112.37(16) . .
I1 Ag3 I4 108.86(13) . .
I8 Ag3 Ag6 108.49(14) . .
I3 Ag3 Ag6 136.93(15) . .
I1 Ag3 Ag6 57.09(11) . .
I4 Ag3 Ag6 54.62(11) . .
I8 Ag3 Ag5 53.94(11) . .
I3 Ag3 Ag5 150.81(17) . .
I1 Ag3 Ag5 105.84(13) . .
I4 Ag3 Ag5 56.04(11) . .
Ag6 Ag3 Ag5 62.34(11) . .
I8 Ag3 Ag2 152.05(17) . .
I3 Ag3 Ag2 53.63(10) . .
I1 Ag3 Ag2 55.77(10) . .
I4 Ag3 Ag2 103.26(14) . .
Ag6 Ag3 Ag2 87.19(12) . .
Ag5 Ag3 Ag2 149.13(15) . .
I9 Ag4 I5 117.64(19) . .
I9 Ag4 I5 105.37(14) . 2_675
I5 Ag4 I5 114.53(12) . 2_675
I9 Ag4 I2 110.43(14) . .
I5 Ag4 I2 100.71(13) . .
I5 Ag4 I2 107.82(16) 2_675 .
I9 Ag4 Ag1 56.65(11) . .
I5 Ag4 Ag1 109.90(14) . .
I5 Ag4 Ag1 135.12(16) 2_675 .
I2 Ag4 Ag1 56.50(11) . .
I9 Ag4 Ag4 132.4(2) . 2_675
I5 Ag4 Ag4 57.29(12) . 2_675
I5 Ag4 Ag4 57.24(12) 2_675 2_675
I2 Ag4 Ag4 117.1(2) . 2_675
Ag1 Ag4 Ag4 165.92(19) . 2_675
I9 Ag4 Ag2 103.89(14) . .
I5 Ag4 Ag2 56.08(10) . .
I5 Ag4 Ag2 149.74(17) 2_675 .
I2 Ag4 Ag2 53.72(10) . .
Ag1 Ag4 Ag2 59.49(11) . .
Ag4 Ag4 Ag2 106.44(16) 2_675 .
I8 Ag5 I7 113.64(15) . 2_666
I8 Ag5 I7 115.86(19) . .
I7 Ag5 I7 114.44(14) 2_666 .
I8 Ag5 I4 104.63(14) . .
I7 Ag5 I4 103.13(17) 2_666 .
I7 Ag5 I4 103.04(14) . .
I8 Ag5 Ag5 140.6(2) . 2_666
I7 Ag5 Ag5 57.42(13) 2_666 2_666
I7 Ag5 Ag5 57.02(13) . 2_666
I4 Ag5 Ag5 114.7(2) . 2_666
I8 Ag5 Ag3 54.08(11) . .
I7 Ag5 Ag3 140.94(17) 2_666 .
I7 Ag5 Ag3 103.01(14) . .
I4 Ag5 Ag3 55.85(11) . .
Ag5 Ag5 Ag3 157.5(2) 2_666 .
I8 Ag5 Ag6 104.76(15) . .
I7 Ag5 Ag6 139.42(17) 2_666 .
I7 Ag5 Ag6 54.95(11) . .
I4 Ag5 Ag6 52.90(11) . .
Ag5 Ag5 Ag6 99.69(17) 2_666 .
Ag3 Ag5 Ag6 57.96(11) . .
I6 Ag6 I4 110.52(17) . .
I6 Ag6 I7 116.05(15) . .
I4 Ag6 I7 104.95(14) . .
I6 Ag6 I1 106.86(14) . .
I4 Ag6 I1 110.72(14) . .
I7 Ag6 I1 107.73(16) . .
I6 Ag6 Ag3 140.01(16) . .
I4 Ag6 Ag3 57.38(11) . .
I7 Ag6 Ag3 103.91(14) . .
I1 Ag6 Ag3 56.30(11) . .
I6 Ag6 Ag1 53.69(10) . .
I4 Ag6 Ag1 108.68(15) . .
I7 Ag6 Ag1 146.23(17) . .
I1 Ag6 Ag1 57.07(11) . .
Ag3 Ag6 Ag1 91.77(13) . .
I6 Ag6 Ag5 149.96(18) . .
I4 Ag6 Ag5 55.68(11) . .
I7 Ag6 Ag5 54.27(11) . .
I1 Ag6 Ag5 103.14(14) . .
Ag3 Ag6 Ag5 59.70(11) . .
Ag1 Ag6 Ag5 151.37(15) . .
Ag3 I1 Ag2 69.14(12) . .
Ag3 I1 Ag6 66.61(11) . .
Ag2 I1 Ag6 100.12(14) . .
Ag3 I1 Ag1 104.35(14) . .
Ag2 I1 Ag1 64.47(11) . .
Ag6 I1 Ag1 67.05(11) . .
Ag2 I2 Ag1 67.12(12) . .
Ag2 I2 Ag4 68.21(12) . .
Ag1 I2 Ag4 63.68(11) . .
Ag3 I3 Ag2 72.87(12) . .
Ag6 I4 Ag3 68.00(12) . .
Ag6 I4 Ag5 71.41(13) . .
Ag3 I4 Ag5 68.11(12) . .
Ag4 I5 Ag4 65.47(12) . 2_675
Ag4 I5 Ag2 68.70(11) . .
Ag4 I5 Ag2 123.98(15) 2_675 .
Ag1 I6 Ag6 71.74(12) . .
Ag5 I7 Ag5 65.56(14) 2_666 .
Ag5 I7 Ag6 117.75(16) 2_666 .
Ag5 I7 Ag6 70.78(12) . .
Ag5 I8 Ag3 71.98(13) . .
Ag4 I9 Ag1 66.73(12) . .
O8 Nd1 O1 86.8(10) . .
O8 Nd1 O4 98.2(13) . .
O1 Nd1 O4 146.7(9) . .
O8 Nd1 O5 144.0(11) . .
O1 Nd1 O5 110.2(13) . .
O4 Nd1 O5 84.8(14) . .
O8 Nd1 O2 71.9(11) . .
O1 Nd1 O2 77.5(9) . .
O4 Nd1 O2 73.0(11) . .
O5 Nd1 O2 141.3(11) . .
O8 Nd1 O3 143.4(10) . .
O1 Nd1 O3 75.9(8) . .
O4 Nd1 O3 81.0(11) . .
O5 Nd1 O3 72.5(10) . .
O2 Nd1 O3 73.0(11) . .
O8 Nd1 O7 80.5(11) . .
O1 Nd1 O7 69.9(8) . .
O4 Nd1 O7 143.4(10) . .
O5 Nd1 O7 76.5(12) . .
O2 Nd1 O7 138.1(9) . .
O3 Nd1 O7 121.3(11) . .
O8 Nd1 O6 74.5(12) . .
O1 Nd1 O6 140.9(9) . .
O4 Nd1 O6 71.2(11) . .
O5 Nd1 O6 72.6(13) . .
O2 Nd1 O6 125.8(15) . .
O3 Nd1 O6 136.8(10) . .
O7 Nd1 O6 73.3(11) . .
N1 O1 Nd1 135.5(17) . .
C6 O2 Nd1 140(3) . .
C9 O3 Nd1 139(3) . .
C12 O4 Nd1 144(3) . .
C15 O5 Nd1 157(4) . .
C17 O6 Nd1 139(4) . .
C20 O7 Nd1 130(2) . .
C23 O8 Nd1 163(3) . .
C1 N1 C5 120(3) . .
C1 N1 O1 120(3) . .
C5 N1 O1 120(3) . .
C6 N2 C8 138(7) . .
C6 N2 C7 114(9) . .
C8 N2 C7 104(7) . .
C9 N3 C11 122(4) . .
C9 N3 C10 119(4) . .
C11 N3 C10 118(4) . .
C12 N4 C14 118(4) . .
C12 N4 C13 118(3) . .
C14 N4 C13 124(3) . .
C15 N5 C16 123(5) . .
C15 N5 C26 118(5) . .
C16 N5 C26 117(6) . .
C17 N6 C19 138(5) . .
C17 N6 C18 104(5) . .
C19 N6 C18 117(3) . .
C20 N7 C22 123(4) . .
C20 N7 C21 124(4) . .
C22 N7 C21 112(4) . .
C23 N8 C24 124(4) . .
C23 N8 C25 122(4) . .
C24 N8 C25 115(4) . .
N1 C1 C2 121(4) . .
N1 C1 H1A 119.4 . .
C2 C1 H1A 119.4 . .
C1 C2 C3 121(3) . .
C1 C2 H2A 119.5 . .
C3 C2 H2A 119.5 . .
C2 C3 C4 117(3) . .
C2 C3 C3 122(3) . 2_656
C4 C3 C3 121(3) . 2_656
C5 C4 C3 120(3) . .
C5 C4 H4A 119.8 . .
C3 C4 H4A 119.8 . .
N1 C5 C4 120(3) . .
N1 C5 H5A 119.8 . .
C4 C5 H5A 119.8 . .
O2 C6 N2 152(8) . .
O2 C6 H6 104.0 . .
N2 C6 H6 104.0 . .
N2 C7 H7A 109.5 . .
N2 C7 H7B 109.5 . .
H7A C7 H7B 109.5 . .
N2 C7 H7C 109.5 . .
H7A C7 H7C 109.5 . .
H7B C7 H7C 109.5 . .
N2 C8 H8A 109.5 . .
N2 C8 H8B 109.5 . .
H8A C8 H8B 109.5 . .
N2 C8 H8C 109.5 . .
H8A C8 H8C 109.5 . .
H8B C8 H8C 109.5 . .
O3 C9 N3 125(4) . .
O3 C9 H9 117.6 . .
N3 C9 H9 117.6 . .
N3 C10 H10A 109.5 . .
N3 C10 H10B 109.5 . .
H10A C10 H10B 109.5 . .
N3 C10 H10C 109.5 . .
H10A C10 H10C 109.5 . .
H10B C10 H10C 109.5 . .
N3 C11 H11A 109.5 . .
N3 C11 H11B 109.5 . .
H11A C11 H11B 109.5 . .
N3 C11 H11C 109.5 . .
H11A C11 H11C 109.5 . .
H11B C11 H11C 109.5 . .
O4 C12 N4 123(4) . .
O4 C12 H12A 118.3 . .
N4 C12 H12A 118.3 . .
N4 C13 H13A 109.5 . .
N4 C13 H13B 109.5 . .
H13A C13 H13B 109.5 . .
N4 C13 H13C 109.5 . .
H13A C13 H13C 109.5 . .
H13B C13 H13C 109.5 . .
N4 C14 H14A 109.5 . .
N4 C14 H14B 109.5 . .
H14A C14 H14B 109.5 . .
N4 C14 H14C 109.5 . .
H14A C14 H14C 109.5 . .
H14B C14 H14C 109.5 . .
N5 C15 O5 122(6) . .
N5 C15 H15 118.8 . .
O5 C15 H15 118.8 . .
N5 C16 H16A 109.5 . .
N5 C16 H16B 109.5 . .
H16A C16 H16B 109.5 . .
N5 C16 H16C 109.5 . .
H16A C16 H16C 109.5 . .
H16B C16 H16C 109.5 . .
O6 C17 N6 137(7) . .
O6 C17 H17 111.5 . .
N6 C17 H17 111.5 . .
N6 C18 H18A 109.5 . .
N6 C18 H18B 109.5 . .
H18A C18 H18B 109.5 . .
N6 C18 H18C 109.5 . .
H18A C18 H18C 109.5 . .
H18B C18 H18C 109.5 . .
N6 C19 H19A 109.5 . .
N6 C19 H19B 109.5 . .
H19A C19 H19B 109.5 . .
N6 C19 H19C 109.5 . .
H19A C19 H19C 109.5 . .
H19B C19 H19C 109.5 . .
O7 C20 N7 121(3) . .
O7 C20 H20A 119.6 . .
N7 C20 H20A 119.6 . .
N7 C21 H21A 109.5 . .
N7 C21 H21B 109.5 . .
H21A C21 H21B 109.5 . .
N7 C21 H21C 109.5 . .
H21A C21 H21C 109.5 . .
H21B C21 H21C 109.5 . .
N7 C22 H22A 109.5 . .
N7 C22 H22B 109.5 . .
H22A C22 H22B 109.5 . .
N7 C22 H22C 109.5 . .
H22A C22 H22C 109.5 . .
H22B C22 H22C 109.5 . .
O8 C23 N8 129(4) . .
O8 C23 H23 115.7 . .
N8 C23 H23 115.7 . .
N8 C24 H24A 109.5 . .
N8 C24 H24B 109.5 . .
H24A C24 H24B 109.5 . .
N8 C24 H24C 109.5 . .
H24A C24 H24C 109.5 . .
H24B C24 H24C 109.5 . .
N8 C25 H25A 109.5 . .
N8 C25 H25B 109.5 . .
H25A C25 H25B 109.5 . .
N8 C25 H25C 109.5 . .
H25A C25 H25C 109.5 . .
H25B C25 H25C 109.5 . .
N5 C26 H26A 109.5 . .
N5 C26 H26B 109.5 . .
H26A C26 H26B 109.5 . .
N5 C26 H26C 109.5 . .
H26A C26 H26C 109.5 . .
H26B C26 H26C 109.5 . .

loop_
_geom_bond_atom_site_label_1
_geom_bond_atom_site_label_2
_geom_bond_distance
_geom_bond_site_symmetry_2
Ag1 I6 2.786(4) .
Ag1 I9 2.824(5) .
Ag1 I2 2.889(5) .
Ag1 I1 2.993(5) .
Ag1 Ag4 3.106(4) .
Ag1 Ag2 3.170(5) .
Ag1 Ag6 3.283(5) .
Ag2 I3 2.809(4) .
Ag2 I2 2.845(4) .
Ag2 I5 2.918(5) .
Ag2 I1 2.949(4) .
Ag2 Ag4 3.277(5) .
Ag2 Ag3 3.333(5) .
Ag3 I8 2.799(5) .
Ag3 I3 2.804(4) .
Ag3 I1 2.925(4) .
Ag3 I4 2.932(5) .
Ag3 Ag6 3.227(5) .
Ag3 Ag5 3.287(5) .
Ag4 I9 2.823(5) .
Ag4 I5 2.889(4) .
Ag4 I5 2.890(4) 2_675
Ag4 I2 2.995(5) .
Ag4 Ag4 3.125(6) 2_675
Ag5 I8 2.794(5) .
Ag5 I7 2.886(5) 2_666
Ag5 I7 2.899(5) .
Ag5 I4 2.938(5) .
Ag5 Ag5 3.132(7) 2_666
Ag5 Ag6 3.372(5) .
Ag6 I6 2.817(5) .
Ag6 I4 2.838(5) .
Ag6 I7 2.924(5) .
Ag6 I1 2.952(5) .
I5 Ag4 2.890(4) 2_675
I7 Ag5 2.886(5) 2_666
Nd1 O8 2.36(3) .
Nd1 O1 2.39(2) .
Nd1 O4 2.39(3) .
Nd1 O5 2.41(3) .
Nd1 O2 2.43(3) .
Nd1 O3 2.44(2) .
Nd1 O7 2.49(2) .
Nd1 O6 2.51(3) .
O1 N1 1.36(3) .
O2 C6 1.16(7) .
O3 C9 1.26(5) .
O4 C12 1.28(5) .
O5 C15 1.27(5) .
O6 C17 1.12(5) .
O7 C20 1.24(4) .
O8 C23 1.23(4) .
N1 C1 1.32(5) .
N1 C5 1.33(4) .
N2 C6 1.19(8) .
N2 C8 1.51(6) .
N2 C7 1.56(14) .
N3 C9 1.28(5) .
N3 C11 1.44(5) .
N3 C10 1.54(6) .
N4 C12 1.29(5) .
N4 C14 1.49(4) .
N4 C13 1.50(6) .
N5 C15 1.25(7) .
N5 C16 1.48(5) .
N5 C26 1.51(8) .
N6 C17 1.27(7) .
N6 C19 1.50(6) .
N6 C18 1.58(5) .
N7 C20 1.33(5) .
N7 C22 1.43(5) .
N7 C21 1.50(6) .
N8 C23 1.28(5) .
N8 C24 1.50(7) .
N8 C25 1.50(5) .
C1 C2 1.35(5) .
C1 H1A 0.9300 .
C2 C3 1.37(4) .
C2 H2A 0.9300 .
C3 C4 1.39(4) .
C3 C3 1.54(6) 2_656
C4 C5 1.36(4) .
C4 H4A 0.9300 .
C5 H5A 0.9300 .
C6 H6 0.9300 .
C7 H7A 0.9600 .
C7 H7B 0.9600 .
C7 H7C 0.9600 .
C8 H8A 0.9600 .
C8 H8B 0.9600 .
C8 H8C 0.9600 .
C9 H9 0.9300 .
C10 H10A 0.9600 .
C10 H10B 0.9600 .
C10 H10C 0.9600 .
C11 H11A 0.9600 .
C11 H11B 0.9600 .
C11 H11C 0.9600 .
C12 H12A 0.9300 .
C13 H13A 0.9600 .
C13 H13B 0.9600 .
C13 H13C 0.9600 .
C14 H14A 0.9600 .
C14 H14B 0.9600 .
C14 H14C 0.9600 .
C15 H15 0.9300 .
C16 H16A 0.9600 .
C16 H16B 0.9600 .
C16 H16C 0.9600 .
C17 H17 0.9300 .
C18 H18A 0.9600 .
C18 H18B 0.9600 .
C18 H18C 0.9600 .
C19 H19A 0.9600 .
C19 H19B 0.9600 .
C19 H19C 0.9600 .
C20 H20A 0.9300 .
C21 H21A 0.9600 .
C21 H21B 0.9600 .
C21 H21C 0.9600 .
C22 H22A 0.9600 .
C22 H22B 0.9600 .
C22 H22C 0.9600 .
C23 H23 0.9300 .
C24 H24A 0.9600 .
C24 H24B 0.9600 .
C24 H24C 0.9600 .
C25 H25A 0.9600 .
C25 H25B 0.9600 .
C25 H25C 0.9600 .
C26 H26A 0.9600 .
C26 H26B 0.9600 .
C26 H26C 0.9600 .
